data_4066334
loop_
_publ_author_name
'Limburg, Carolin'
'L\"onnecke, Peter'
'G\'omez-Ruiz, Santiago'
'Hey-Hawkins, Evamarie'

_publ_section_title
;
 Synthesis of Racemic Aminoalkylferrocenyldichlorophosphanes and
 -dialkylphosphonites and Their Conversion to Primary Phosphanes&#x2020;
;
_journal_issue 21
_journal_name_full Organometallics
_journal_page_first 5427
_journal_paper_doi 10.1021/om1004012
_journal_volume 29
_journal_year 2010
_chemical_formula_sum 'C29 H35 Fe N O2 P2'
_chemical_formula_weight 547.37
_chemical_name_systematic
;
 ?
;
_space_group_IT_number 2
_symmetry_cell_setting triclinic
_symmetry_space_group_name_Hall '-P 1'
_symmetry_space_group_name_H-M 'P -1'
_atom_sites_solution_hydrogens difmap
_atom_sites_solution_primary direct
_atom_sites_solution_secondary difmap
_audit_conform_dict_location ftp://ftp.iucr.org/pub/cif_core.dic
_audit_conform_dict_name cif_core.dic
_audit_conform_dict_version 2.2
_audit_creation_date 2010-04-27T10:41:16-00:00
_audit_creation_method 'WinGX routine CIF_UPDATE'
_cell_angle_alpha 92.1100(10)
_cell_angle_beta 93.2140(10)
_cell_angle_gamma 103.3660(10)
_cell_formula_units_Z 2
_cell_length_a 9.9909(2)
_cell_length_b 10.5284(2)
_cell_length_c 13.2106(2)
_cell_measurement_reflns_used 28397
_cell_measurement_temperature 130(2)
_cell_measurement_theta_max 32.2688
_cell_measurement_theta_min 2.6824
_cell_volume 1348.06(4)
_computing_cell_refinement
;
        CrysAlisPro, Oxford Diffraction Ltd.,
        Version 1.171.33.31 (release 08-01-2009 CrysAlis171 .NET)
        (compiled Jan  8 2009,16:24:04)
;
_computing_data_collection
;
        CrysAlisPro, Oxford Diffraction Ltd.,
        Version 1.171.33.31 (release 08-01-2009 CrysAlis171 .NET)
        (compiled Jan  8 2009,16:24:04)
;
_computing_data_reduction
;
        CrysAlisPro, Oxford Diffraction Ltd.,
        Version 1.171.33.31 (release 08-01-2009 CrysAlis171 .NET)
        (compiled Jan  8 2009,16:24:04)
;
_computing_molecular_graphics 'ORTEP3 for Windows (L. J. Farrugia, 1997)'
_computing_publication_material 'WINGX  (L.J. Farrugia,1999)'
_computing_structure_refinement 'SHELXL-97 (Sheldrick, 1997)'
_computing_structure_solution 'SIR92 (Giacovazzo 1993)'
_diffrn_ambient_temperature 130(2)
_diffrn_measured_fraction_theta_full 0.999
_diffrn_measured_fraction_theta_max 0.999
_diffrn_measurement_device_type 'Goniometer KM4/Xcalibur, detector: Sapphire3'
_diffrn_measurement_method '\w scans'
_diffrn_orient_matrix_UB_11 0.0020388796
_diffrn_orient_matrix_UB_12 0.0555070163
_diffrn_orient_matrix_UB_13 0.0326148101
_diffrn_orient_matrix_UB_21 -0.0717449156
_diffrn_orient_matrix_UB_22 -0.0069632017
_diffrn_orient_matrix_UB_23 -0.0107022108
_diffrn_orient_matrix_UB_31 -0.0138404677
_diffrn_orient_matrix_UB_32 -0.0409500556
_diffrn_orient_matrix_UB_33 0.0414680902
_diffrn_radiation_monochromator graphite
_diffrn_radiation_type MoK\a
_diffrn_radiation_wavelength 0.71073
_diffrn_reflns_av_R_equivalents 0.026
_diffrn_reflns_av_unetI/netI 0.0196
_diffrn_reflns_limit_h_max 14
_diffrn_reflns_limit_h_min -14
_diffrn_reflns_limit_k_max 15
_diffrn_reflns_limit_k_min -15
_diffrn_reflns_limit_l_max 18
_diffrn_reflns_limit_l_min -18
_diffrn_reflns_number 47842
_diffrn_reflns_theta_full 30.51
_diffrn_reflns_theta_max 30.51
_diffrn_reflns_theta_min 2.69
_exptl_absorpt_coefficient_mu 0.705
_exptl_absorpt_correction_T_max 1
_exptl_absorpt_correction_T_min 0.91948
_exptl_absorpt_correction_type multi-scan
_exptl_absorpt_process_details
;
        CrysAlis RED, Oxford Diffraction Ltd.,
        Version 1.171.33.31 (release 08-01-2009 CrysAlis171 .NET)
        (compiled Jan  8 2009,16:24:04)
        Empirical absorption correction using spherical harmonics,
 implemented in SCALE3 ABSPACK scaling algorithm.
;
_exptl_crystal_colour orange
_exptl_crystal_density_diffrn 1.349
_exptl_crystal_density_method 'not measured'
_exptl_crystal_description prism
_exptl_crystal_F_000 576
_exptl_crystal_size_max 0.5
_exptl_crystal_size_mid 0.4
_exptl_crystal_size_min 0.3
_refine_diff_density_max 0.622
_refine_diff_density_min -0.356
_refine_diff_density_rms 0.059
_refine_ls_extinction_method none
_refine_ls_goodness_of_fit_ref 1.089
_refine_ls_hydrogen_treatment refall
_refine_ls_matrix_type full
_refine_ls_number_parameters 456
_refine_ls_number_reflns 8220
_refine_ls_number_restraints 31
_refine_ls_restrained_S_all 1.088
_refine_ls_R_factor_all 0.0385
_refine_ls_R_factor_gt 0.0314
_refine_ls_shift/su_max 0.001
_refine_ls_shift/su_mean 0
_refine_ls_structure_factor_coef Fsqd
_refine_ls_weighting_details 'calc w=1/[\s^2^(Fo^2^)+(0.0622P)^2^+0.0000P] where P=(Fo^2^+2Fc^2^)/3'
_refine_ls_weighting_scheme calc
_refine_ls_wR_factor_gt 0.0906
_refine_ls_wR_factor_ref 0.0927
_reflns_number_gt 6914
_reflns_number_total 8220
_reflns_threshold_expression >2sigma(I)
_cod_data_source_file om1004012_si_001.cif
_cod_data_source_block x0691fin
_cod_depositor_comments
;
The following automatic conversions were performed:

'_symmetry_cell_setting' value 'Triclinic' changed to 'triclinic'
according to /home/saulius/struct/CIF-dictionaries/cif_core.dic
dictionary named 'cif_core.dic' version 2.4.1 from 2010-06-29.

Automatic conversion script
Id: cif_fix_values 1715 2011-07-08 13:25:40Z adriana 
;
_cod_original_sg_symbol_H-M P-1
_cod_database_code 4066334

loop_
_symmetry_equiv_pos_as_xyz
'x, y, z'
'-x, -y, -z'

loop_
_atom_site_label
_atom_site_type_symbol
_atom_site_fract_x
_atom_site_fract_y
_atom_site_fract_z
_atom_site_U_iso_or_equiv
_atom_site_adp_type
_atom_site_occupancy
_atom_site_symmetry_multiplicity
_atom_site_calc_flag
_atom_site_refinement_flags
Fe1 Fe 0.584099(17) 0.525499(16) 0.724514(12) 0.01895(6) Uani 1 1 d .
P1 P 0.73571(4) 0.81997(3) 0.63200(3) 0.02434(8) Uani 1 1 d .
P2 P 0.32096(3) 0.54799(3) 0.88355(2) 0.02040(7) Uani 1 1 d .
O1 O 0.64923(11) 0.91859(10) 0.58061(8) 0.0357(2) Uani 1 1 d .
O2 O 0.75479(12) 0.72666(11) 0.53376(8) 0.0364(2) Uani 1 1 d .
N1 N 0.63930(13) 0.92210(11) 0.83696(9) 0.0322(3) Uani 1 1 d .
C1 C 0.58676(12) 0.70668(11) 0.67337(9) 0.0196(2) Uani 1 1 d .
C2 C 0.54092(12) 0.69623(11) 0.77502(9) 0.0189(2) Uani 1 1 d .
C3 C 0.41931(12) 0.59119(11) 0.77335(9) 0.0190(2) Uani 1 1 d .
C4 C 0.39154(13) 0.53753(12) 0.67099(9) 0.0213(2) Uani 1 1 d .
C5 C 0.49280(13) 0.60802(12) 0.61024(9) 0.0212(2) Uani 1 1 d .
C6 C 0.78168(15) 0.50379(16) 0.71926(12) 0.0346(3) Uani 1 1 d .
C7 C 0.73941(14) 0.48990(14) 0.81920(11) 0.0304(3) Uani 1 1 d .
C8 C 0.62258(15) 0.38460(14) 0.81826(12) 0.0317(3) Uani 1 1 d .
C9 C 0.59135(17) 0.33321(14) 0.71639(14) 0.0384(4) Uani 1 1 d .
C10 C 0.69075(19) 0.40741(17) 0.65478(13) 0.0398(4) Uani 1 1 d .
C11 C 0.7213(2) 1.05004(16) 0.56491(14) 0.0437(4) Uani 1 1 d D
C12 C 0.7075(3) 1.0770(3) 0.45561(19) 0.0709(8) Uani 1 1 d D
C13 C 0.8795(2) 0.76359(17) 0.48173(14) 0.0432(4) Uani 1 1 d D
C14 C 0.95777(19) 0.65789(19) 0.48652(13) 0.0420(4) Uani 1 1 d D
C15 C 0.60658(14) 0.78608(13) 0.86453(10) 0.0245(2) Uani 1 1 d .
C16 C 0.5155(2) 0.96520(16) 0.80648(13) 0.0438(4) Uani 1 1 d D
C17 C 0.7155(2) 1.00626(18) 0.92137(15) 0.0475(5) Uani 1 1 d D
C18 C 0.20516(13) 0.39048(12) 0.83932(9) 0.0218(2) Uani 1 1 d .
C19 C 0.07084(14) 0.37805(13) 0.79906(10) 0.0244(2) Uani 1 1 d .
C20 C -0.01448(15) 0.25579(13) 0.77274(10) 0.0277(3) Uani 1 1 d .
C21 C 0.03410(16) 0.14377(13) 0.78378(11) 0.0300(3) Uani 1 1 d .
C22 C 0.16765(16) 0.15478(14) 0.82345(12) 0.0339(3) Uani 1 1 d .
C23 C 0.25193(15) 0.27679(13) 0.85257(12) 0.0298(3) Uani 1 1 d .
C24 C 0.20086(12) 0.65573(11) 0.87080(9) 0.0196(2) Uani 1 1 d .
C25 C 0.18129(14) 0.72089(13) 0.78298(10) 0.0252(2) Uani 1 1 d .
C26 C 0.08454(15) 0.79666(13) 0.77758(11) 0.0277(3) Uani 1 1 d .
C27 C 0.00595(14) 0.80792(13) 0.85889(11) 0.0273(3) Uani 1 1 d .
C28 C 0.02521(14) 0.74493(13) 0.94693(11) 0.0268(3) Uani 1 1 d .
C29 C 0.12281(14) 0.67020(13) 0.95295(10) 0.0239(2) Uani 1 1 d .
H4 H 0.3174(17) 0.4663(16) 0.6487(11) 0.024(4) Uiso 1 1 d .
H5 H 0.5014(16) 0.5968(15) 0.5416(12) 0.023(4) Uiso 1 1 d .
H6 H 0.853(2) 0.5662(19) 0.6983(14) 0.046(5) Uiso 1 1 d .
H7 H 0.783(2) 0.5495(19) 0.8825(14) 0.043(5) Uiso 1 1 d .
H8 H 0.5713(19) 0.3563(18) 0.8779(13) 0.036(5) Uiso 1 1 d .
H9 H 0.519(2) 0.265(2) 0.6935(15) 0.050(6) Uiso 1 1 d .
H10 H 0.691(2) 0.404(2) 0.5879(16) 0.049(6) Uiso 1 1 d .
H11A H 0.679(2) 1.1102(19) 0.6079(14) 0.053(6) Uiso 1 1 d D
H11B H 0.8230(19) 1.058(3) 0.592(2) 0.106(10) Uiso 1 1 d D
H12A H 0.757(2) 1.1657(19) 0.447(2) 0.087(8) Uiso 1 1 d D
H12B H 0.610(2) 1.065(3) 0.433(2) 0.114(11) Uiso 1 1 d D
H12C H 0.745(3) 1.015(3) 0.417(3) 0.155(18) Uiso 1 1 d D
H13A H 0.944(2) 0.8508(17) 0.5062(15) 0.059(6) Uiso 1 1 d D
H13B H 0.845(2) 0.775(2) 0.4096(12) 0.056(6) Uiso 1 1 d D
H14A H 0.8998(19) 0.5736(17) 0.4585(12) 0.054(6) Uiso 1 1 d D
H14B H 0.9945(18) 0.6459(18) 0.5570(12) 0.053(6) Uiso 1 1 d D
H14C H 1.0383(17) 0.6781(18) 0.4446(12) 0.049(5) Uiso 1 1 d D
H15A H 0.5439(17) 0.7719(15) 0.9202(12) 0.025(4) Uiso 1 1 d .
H15B H 0.6950(18) 0.7625(16) 0.8867(12) 0.029(4) Uiso 1 1 d .
H16A H 0.535(2) 1.0592(15) 0.7872(14) 0.074(7) Uiso 1 1 d D
H16B H 0.4486(17) 0.9570(16) 0.8621(12) 0.039(5) Uiso 1 1 d D
H16C H 0.4665(18) 0.9085(17) 0.7446(11) 0.047(5) Uiso 1 1 d D
H17A H 0.6602(19) 1.0042(18) 0.9794(13) 0.048(5) Uiso 1 1 d D
H17B H 0.740(2) 1.0958(16) 0.9057(17) 0.069(7) Uiso 1 1 d D
H17C H 0.7956(18) 0.977(2) 0.9407(15) 0.060(7) Uiso 1 1 d D
H19 H 0.0320(19) 0.4518(19) 0.7930(13) 0.039(5) Uiso 1 1 d .
H20 H -0.101(2) 0.2478(17) 0.7516(13) 0.033(4) Uiso 1 1 d .
H21 H -0.0253(19) 0.0582(18) 0.7625(13) 0.035(4) Uiso 1 1 d .
H22 H 0.200(2) 0.080(2) 0.8337(15) 0.054(6) Uiso 1 1 d .
H23 H 0.340(2) 0.275(2) 0.8810(15) 0.051(6) Uiso 1 1 d .
H25 H 0.2293(17) 0.7151(16) 0.7251(12) 0.028(4) Uiso 1 1 d .
H26 H 0.0742(18) 0.8451(17) 0.7194(13) 0.035(4) Uiso 1 1 d .
H27 H -0.0565(19) 0.8554(18) 0.8552(13) 0.038(5) Uiso 1 1 d .
H28 H -0.0271(19) 0.7563(18) 0.9975(13) 0.036(5) Uiso 1 1 d .
H29 H 0.1325(18) 0.6280(17) 1.0109(14) 0.036(5) Uiso 1 1 d .

loop_
_atom_site_aniso_label
_atom_site_aniso_U_11
_atom_site_aniso_U_22
_atom_site_aniso_U_33
_atom_site_aniso_U_23
_atom_site_aniso_U_13
_atom_site_aniso_U_12
Fe1 0.01652(9) 0.01820(9) 0.02312(9) 0.00105(6) 0.00020(6) 0.00635(6)
P1 0.02424(16) 0.02304(16) 0.02597(16) 0.00352(12) 0.00517(12) 0.00483(12)
P2 0.01736(14) 0.02259(15) 0.02223(15) 0.00462(11) 0.00138(11) 0.00614(11)
O1 0.0370(6) 0.0282(5) 0.0431(6) 0.0118(4) 0.0022(5) 0.0084(4)
O2 0.0388(6) 0.0351(5) 0.0350(5) -0.0018(4) 0.0175(5) 0.0051(5)
N1 0.0378(7) 0.0216(5) 0.0324(6) -0.0071(4) 0.0098(5) -0.0032(5)
C1 0.0200(5) 0.0192(5) 0.0201(5) 0.0015(4) 0.0013(4) 0.0055(4)
C2 0.0181(5) 0.0188(5) 0.0197(5) -0.0002(4) 0.0003(4) 0.0048(4)
C3 0.0167(5) 0.0184(5) 0.0228(5) 0.0018(4) 0.0007(4) 0.0060(4)
C4 0.0182(5) 0.0206(5) 0.0250(6) -0.0016(4) -0.0028(4) 0.0057(4)
C5 0.0228(6) 0.0221(5) 0.0202(5) -0.0003(4) -0.0007(4) 0.0087(4)
C6 0.0220(6) 0.0408(8) 0.0468(9) 0.0164(7) 0.0073(6) 0.0161(6)
C7 0.0230(6) 0.0317(7) 0.0378(7) 0.0069(6) -0.0048(5) 0.0101(5)
C8 0.0255(6) 0.0298(7) 0.0434(8) 0.0134(6) 0.0030(6) 0.0116(5)
C9 0.0354(8) 0.0221(6) 0.0589(10) -0.0029(6) -0.0118(7) 0.0135(6)
C10 0.0474(9) 0.0475(9) 0.0357(8) -0.0012(6) 0.0024(7) 0.0345(8)
C11 0.0561(11) 0.0283(7) 0.0468(9) 0.0121(6) 0.0063(8) 0.0079(7)
C12 0.0572(13) 0.0862(17) 0.0612(14) 0.0485(13) -0.0034(11) -0.0050(12)
C13 0.0464(10) 0.0424(9) 0.0462(9) 0.0098(7) 0.0270(8) 0.0142(7)
C14 0.0373(9) 0.0530(10) 0.0390(8) 0.0015(7) 0.0079(7) 0.0161(8)
C15 0.0236(6) 0.0254(6) 0.0218(6) -0.0032(4) -0.0002(5) 0.0014(5)
C16 0.0649(12) 0.0283(7) 0.0417(9) -0.0003(6) 0.0064(8) 0.0178(8)
C17 0.0428(10) 0.0408(9) 0.0490(10) -0.0239(7) 0.0125(8) -0.0084(7)
C18 0.0199(5) 0.0217(5) 0.0250(6) 0.0061(4) 0.0055(4) 0.0056(4)
C19 0.0234(6) 0.0223(6) 0.0284(6) 0.0039(5) 0.0006(5) 0.0069(5)
C20 0.0249(6) 0.0269(6) 0.0295(6) 0.0028(5) -0.0011(5) 0.0033(5)
C21 0.0350(7) 0.0218(6) 0.0313(7) 0.0037(5) 0.0058(5) 0.0017(5)
C22 0.0352(8) 0.0213(6) 0.0477(8) 0.0083(6) 0.0081(6) 0.0096(5)
C23 0.0225(6) 0.0252(6) 0.0440(8) 0.0101(5) 0.0051(6) 0.0083(5)
C24 0.0172(5) 0.0182(5) 0.0233(5) 0.0007(4) 0.0014(4) 0.0038(4)
C25 0.0254(6) 0.0272(6) 0.0264(6) 0.0060(5) 0.0073(5) 0.0110(5)
C26 0.0282(7) 0.0271(6) 0.0314(7) 0.0095(5) 0.0057(5) 0.0117(5)
C27 0.0231(6) 0.0213(6) 0.0401(7) 0.0033(5) 0.0063(5) 0.0090(5)
C28 0.0239(6) 0.0279(6) 0.0294(6) -0.0004(5) 0.0084(5) 0.0066(5)
C29 0.0228(6) 0.0258(6) 0.0228(6) 0.0018(5) 0.0028(4) 0.0051(5)

loop_
_atom_type_symbol
_atom_type_description
_atom_type_scat_dispersion_real
_atom_type_scat_dispersion_imag
_atom_type_scat_source
Fe Fe 0.3463 0.8444 'International Tables Vol C Tables 4.2.6.8 and 6.1.1.4'
P P 0.1023 0.0942 'International Tables Vol C Tables 4.2.6.8 and 6.1.1.4'
O O 0.0106 0.006 'International Tables Vol C Tables 4.2.6.8 and 6.1.1.4'
N N 0.0061 0.0033 'International Tables Vol C Tables 4.2.6.8 and 6.1.1.4'
C C 0.0033 0.0016 'International Tables Vol C Tables 4.2.6.8 and 6.1.1.4'
H H 0 0 'International Tables Vol C Tables 4.2.6.8 and 6.1.1.4'

loop_
_geom_angle_atom_site_label_1
_geom_angle_atom_site_label_2
_geom_angle_atom_site_label_3
_geom_angle
C2 Fe1 C9 160.29(7)
C2 Fe1 C10 157.40(7)
C9 Fe1 C10 40.93(8)
C2 Fe1 C1 41.39(5)
C9 Fe1 C1 157.34(6)
C10 Fe1 C1 120.37(6)
C2 Fe1 C5 69.07(5)
C9 Fe1 C5 122.04(6)
C10 Fe1 C5 105.78(6)
C1 Fe1 C5 41.07(5)
C2 Fe1 C6 122.11(6)
C9 Fe1 C6 68.24(7)
C10 Fe1 C6 40.55(7)
C1 Fe1 C6 105.73(6)
C5 Fe1 C6 121.57(6)
C2 Fe1 C4 68.99(5)
C9 Fe1 C4 107.90(6)
C10 Fe1 C4 122.20(6)
C1 Fe1 C4 69.00(5)
C5 Fe1 C4 40.54(5)
C6 Fe1 C4 157.85(6)
C2 Fe1 C7 108.00(5)
C9 Fe1 C7 68.02(6)
C10 Fe1 C7 68.17(7)
C1 Fe1 C7 122.39(5)
C5 Fe1 C7 158.14(6)
C6 Fe1 C7 40.34(6)
C4 Fe1 C7 160.40(6)
C2 Fe1 C3 41.18(5)
C9 Fe1 C3 123.80(6)
C10 Fe1 C3 159.32(7)
C1 Fe1 C3 69.48(5)
C5 Fe1 C3 68.81(5)
C6 Fe1 C3 159.29(6)
C4 Fe1 C3 40.93(5)
C7 Fe1 C3 124.13(6)
C2 Fe1 C8 123.95(6)
C9 Fe1 C8 40.61(7)
C10 Fe1 C8 68.46(7)
C1 Fe1 C8 159.31(6)
C5 Fe1 C8 159.13(6)
C6 Fe1 C8 67.91(6)
C4 Fe1 C8 124.30(5)
C7 Fe1 C8 40.20(6)
C3 Fe1 C8 109.10(5)
O1 P1 O2 102.34(6)
O1 P1 C1 95.55(6)
O2 P1 C1 94.99(5)
C3 P2 C24 99.92(5)
C3 P2 C18 101.79(5)
C24 P2 C18 99.99(6)
C11 O1 P1 118.45(11)
C13 O2 P1 117.86(11)
C16 N1 C15 111.49(12)
C16 N1 C17 110.02(13)
C15 N1 C17 110.38(13)
C5 C1 C2 107.23(10)
C5 C1 P1 125.66(9)
C2 C1 P1 127.10(9)
C5 C1 Fe1 69.51(7)
C2 C1 Fe1 69.26(6)
P1 C1 Fe1 125.63(6)
C3 C2 C1 108.12(10)
C3 C2 C15 127.02(11)
C1 C2 C15 124.78(11)
C3 C2 Fe1 69.89(7)
C1 C2 Fe1 69.35(6)
C15 C2 Fe1 128.92(9)
C4 C3 C2 107.31(10)
C4 C3 P2 129.11(9)
C2 C3 P2 123.50(9)
C4 C3 Fe1 69.22(7)
C2 C3 Fe1 68.93(7)
P2 C3 Fe1 129.48(6)
C5 C4 C3 108.66(10)
C5 C4 Fe1 69.64(7)
C3 C4 Fe1 69.85(7)
C5 C4 H4 126.4(9)
C3 C4 H4 124.9(9)
Fe1 C4 H4 126.2(10)
C4 C5 C1 108.68(11)
C4 C5 Fe1 69.82(7)
C1 C5 Fe1 69.42(7)
C4 C5 H5 128.7(10)
C1 C5 H5 122.6(10)
Fe1 C5 H5 126.8(10)
C7 C6 C10 108.40(14)
C7 C6 Fe1 70.04(8)
C10 C6 Fe1 69.65(9)
C7 C6 H6 126.5(12)
C10 C6 H6 125.1(12)
Fe1 C6 H6 124.1(12)
C8 C7 C6 108.48(14)
C8 C7 Fe1 70.17(8)
C6 C7 Fe1 69.63(8)
C8 C7 H7 125.3(11)
C6 C7 H7 126.2(11)
Fe1 C7 H7 123.8(10)
C7 C8 C9 107.74(14)
C7 C8 Fe1 69.63(8)
C9 C8 Fe1 69.14(8)
C7 C8 H8 124.8(11)
C9 C8 H8 127.4(11)
Fe1 C8 H8 124.6(10)
C8 C9 C10 107.98(14)
C8 C9 Fe1 70.25(8)
C10 C9 Fe1 69.54(9)
C8 C9 H9 126.4(13)
C10 C9 H9 125.6(13)
Fe1 C9 H9 125.0(13)
C6 C10 C9 107.41(15)
C6 C10 Fe1 69.80(9)
C9 C10 Fe1 69.54(9)
C6 C10 H10 124.4(14)
C9 C10 H10 127.6(14)
Fe1 C10 H10 119.3(13)
O1 C11 C12 109.79(17)
O1 C11 H11A 107.3(12)
C12 C11 H11A 110.9(12)
O1 C11 H11B 106.2(16)
C12 C11 H11B 113.0(16)
H11A C11 H11B 109.4(16)
C11 C12 H12A 108.1(16)
C11 C12 H12B 110.2(19)
H12A C12 H12B 110.6(16)
C11 C12 H12C 108(2)
H12A C12 H12C 111.4(18)
H12B C12 H12C 108.1(17)
O2 C13 C14 110.18(13)
O2 C13 H13A 115.7(13)
C14 C13 H13A 109.1(13)
O2 C13 H13B 103.2(13)
C14 C13 H13B 112.1(12)
H13A C13 H13B 106.5(15)
C13 C14 H14A 110.9(13)
C13 C14 H14B 113.4(12)
H14A C14 H14B 108.8(13)
C13 C14 H14C 110.6(12)
H14A C14 H14C 106.3(13)
H14B C14 H14C 106.5(13)
N1 C15 C2 111.14(10)
N1 C15 H15A 111.8(9)
C2 C15 H15A 108.6(9)
N1 C15 H15B 108.1(10)
C2 C15 H15B 108.0(9)
H15A C15 H15B 109.1(13)
N1 C16 H16A 113.2(14)
N1 C16 H16B 112.3(11)
H16A C16 H16B 106.6(13)
N1 C16 H16C 108.9(11)
H16A C16 H16C 107.6(13)
H16B C16 H16C 108.0(12)
N1 C17 H17A 111.2(12)
N1 C17 H17B 112.8(15)
H17A C17 H17B 105.0(13)
N1 C17 H17C 109.1(14)
H17A C17 H17C 108.6(13)
H17B C17 H17C 110.0(15)
C19 C18 C23 118.17(12)
C19 C18 P2 123.57(9)
C23 C18 P2 118.14(10)
C20 C19 C18 120.94(12)
C20 C19 H19 117.5(12)
C18 C19 H19 121.4(12)
C21 C20 C19 120.41(13)
C21 C20 H20 118.7(12)
C19 C20 H20 120.8(12)
C22 C21 C20 119.22(13)
C22 C21 H21 120.8(11)
C20 C21 H21 120.0(11)
C21 C22 C23 120.45(13)
C21 C22 H22 120.0(14)
C23 C22 H22 119.5(14)
C22 C23 C18 120.75(13)
C22 C23 H23 114.9(13)
C18 C23 H23 124.3(13)
C29 C24 C25 118.55(11)
C29 C24 P2 117.76(9)
C25 C24 P2 123.67(9)
C26 C25 C24 120.37(12)
C26 C25 H25 116.4(10)
C24 C25 H25 123.2(10)
C27 C26 C25 120.40(12)
C27 C26 H26 118.7(11)
C25 C26 H26 120.8(11)
C26 C27 C28 119.88(12)
C26 C27 H27 120.4(11)
C28 C27 H27 119.7(11)
C27 C28 C29 119.85(12)
C27 C28 H28 116.4(12)
C29 C28 H28 123.7(12)
C28 C29 C24 120.92(12)
C28 C29 H29 118.5(11)
C24 C29 H29 120.5(11)

loop_
_geom_bond_atom_site_label_1
_geom_bond_atom_site_label_2
_geom_bond_distance
Fe1 C2 2.0408(12)
Fe1 C9 2.0416(14)
Fe1 C10 2.0416(15)
Fe1 C1 2.0419(12)
Fe1 C5 2.0432(12)
Fe1 C6 2.0437(14)
Fe1 C4 2.0454(12)
Fe1 C7 2.0491(13)
Fe1 C3 2.0537(12)
Fe1 C8 2.0562(13)
P1 O1 1.6390(11)
P1 O2 1.6450(11)
P1 C1 1.8040(12)
P2 C3 1.8150(12)
P2 C24 1.8373(12)
P2 C18 1.8427(13)
O1 C11 1.4332(19)
O2 C13 1.4379(19)
N1 C16 1.454(2)
N1 C15 1.4580(17)
N1 C17 1.459(2)
C1 C5 1.4330(17)
C1 C2 1.4427(16)
C2 C3 1.4401(16)
C2 C15 1.5057(17)
C3 C4 1.4332(17)
C4 C5 1.4164(18)
C4 H4 0.949(16)
C5 H5 0.921(16)
C6 C7 1.411(2)
C6 C10 1.416(3)
C6 H6 0.91(2)
C7 C8 1.411(2)
C7 H7 1.039(19)
C8 C9 1.422(2)
C8 H8 0.981(18)
C9 C10 1.427(3)
C9 H9 0.92(2)
C10 H10 0.88(2)
C11 C12 1.487(3)
C11 H11A 1.013(15)
C11 H11B 1.040(16)
C12 H12A 0.964(19)
C12 H12B 0.98(2)
C12 H12C 0.97(2)
C13 C14 1.502(2)
C13 H13A 1.022(15)
C13 H13B 1.017(15)
C14 H14A 0.986(15)
C14 H14B 1.005(15)
C14 H14C 0.989(14)
C15 H15A 0.986(16)
C15 H15B 1.003(17)
C16 H16A 1.009(15)
C16 H16B 1.013(14)
C16 H16C 1.024(14)
C17 H17A 0.968(15)
C17 H17B 0.951(15)
C17 H17C 0.948(15)
C18 C19 1.3909(18)
C18 C23 1.3953(18)
C19 C20 1.3896(19)
C19 H19 0.949(19)
C20 C21 1.385(2)
C20 H20 0.876(19)
C21 C22 1.383(2)
C21 H21 0.979(18)
C22 C23 1.391(2)
C22 H22 0.94(2)
C23 H23 0.94(2)
C24 C29 1.3952(17)
C24 C25 1.3965(17)
C25 C26 1.3888(18)
C25 H25 0.933(16)
C26 C27 1.3830(19)
C26 H26 0.952(18)
C27 C28 1.386(2)
C27 H27 0.885(19)
C28 C29 1.3881(19)
C28 H28 0.892(18)
C29 H29 0.910(18)
